data_7046936
loop_
_publ_author_name
'Wang, Xiuli'
'Xiong, Ying'
'Liu, Guocheng'
'Lin, Hongyan'
'Wang, Xiang'

_publ_section_title
;
 Polycarboxylate-directed semi-rigid pyridyl-amide-based various
 Ni<sup>II</sup> complexes: electrochemical properties and enhancements of
 photocatalytic activities by calcination.
;
_journal_issue 29
_journal_name_full 'Dalton transactions (Cambridge, England : 2003)'
_journal_page_first 9903
_journal_page_last 9911
_journal_paper_doi 10.1039/c8dt00836a
_journal_volume 47
_journal_year 2018
_chemical_formula_sum 'C56 H62 N8 Ni2 O21'
_chemical_formula_weight 1300.55
_space_group_crystal_system triclinic
_space_group_IT_number 2
_space_group_name_Hall '-P 1'
_space_group_name_H-M_alt 'P -1'
_symmetry_space_group_name_Hall '-P 1'
_symmetry_space_group_name_H-M 'P -1'
_atom_sites_solution_hydrogens mixed
_audit_creation_method SHELXL-2014/7
_audit_update_record
;
2017-07-24 deposited with the CCDC.
2018-07-03 downloaded from the CCDC.
;
_cell_angle_alpha 86.6470(10)
_cell_angle_beta 87.3560(10)
_cell_angle_gamma 64.8310(10)
_cell_formula_units_Z 2
_cell_length_a 13.6891(9)
_cell_length_b 14.2539(9)
_cell_length_c 16.5959(10)
_cell_measurement_reflns_used 4219
_cell_measurement_temperature 296(2)
_cell_measurement_theta_max 28.349
_cell_measurement_theta_min 1.229
_cell_volume 2925.0(3)
_computing_structure_refinement 'SHELXL-2014/7 (Sheldrick, 2014)'
_diffrn_ambient_temperature 296(2)
_diffrn_measured_fraction_theta_full 0.999
_diffrn_measured_fraction_theta_max 0.992
_diffrn_measurement_device_type 'CCD area detector'
_diffrn_measurement_method 'phi and omega scans'
_diffrn_radiation_type MoK\a
_diffrn_radiation_wavelength 0.71073
_diffrn_reflns_av_R_equivalents 0.0254
_diffrn_reflns_av_unetI/netI 0.0576
_diffrn_reflns_Laue_measured_fraction_full 0.999
_diffrn_reflns_Laue_measured_fraction_max 0.992
_diffrn_reflns_limit_h_max 18
_diffrn_reflns_limit_h_min -18
_diffrn_reflns_limit_k_max 19
_diffrn_reflns_limit_k_min -15
_diffrn_reflns_limit_l_max 22
_diffrn_reflns_limit_l_min -22
_diffrn_reflns_number 21915
_diffrn_reflns_point_group_measured_fraction_full 0.999
_diffrn_reflns_point_group_measured_fraction_max 0.992
_diffrn_reflns_theta_full 25.242
_diffrn_reflns_theta_max 28.349
_diffrn_reflns_theta_min 1.229
_exptl_absorpt_coefficient_mu 0.729
_exptl_absorpt_correction_type multi-scan
_exptl_absorpt_process_details SADABS-
_exptl_crystal_colour cyan
_exptl_crystal_density_diffrn 1.477
_exptl_crystal_description block
_exptl_crystal_F_000 1356
_exptl_crystal_size_max 0.190
_exptl_crystal_size_mid 0.170
_exptl_crystal_size_min 0.015
_exptl_transmission_factor_max 0.989
_exptl_transmission_factor_min 0.874
_refine_diff_density_max 1.218
_refine_diff_density_min -0.868
_refine_diff_density_rms 0.083
_refine_ls_extinction_method none
_refine_ls_goodness_of_fit_ref 1.007
_refine_ls_hydrogen_treatment constr
_refine_ls_matrix_type full
_refine_ls_number_parameters 784
_refine_ls_number_reflns 14490
_refine_ls_number_restraints 6
_refine_ls_restrained_S_all 1.008
_refine_ls_R_factor_all 0.0981
_refine_ls_R_factor_gt 0.0569
_refine_ls_shift/su_max 0.006
_refine_ls_shift/su_mean 0.000
_refine_ls_structure_factor_coef Fsqd
_refine_ls_weighting_details 'w=1/[\s^2^(Fo^2^)+(0.0859P)^2^+1.5743P] where P=(Fo^2^+2Fc^2^)/3'
_refine_ls_weighting_scheme calc
_refine_ls_wR_factor_gt 0.1460
_refine_ls_wR_factor_ref 0.1732
_reflns_Friedel_coverage 0.000
_reflns_number_gt 9192
_reflns_number_total 14490
_reflns_threshold_expression 'I > 2\s(I)'
_cod_data_source_file c8dt00836a2.cif
_cod_data_source_block 2
_cod_depositor_comments
;
The following automatic conversions were performed:

'_exptl_absorpt_correction_type' value 'Multi-scan' changed to
'multi-scan' according to
/home/data/users/saulius/crontab/automatic-downloads/rss-feeds/RSC/lib/dictionaries/cif_core.dic
dictionary named 'cif_core.dic' version 2.4.2 from 2011-04-26.

Automatic conversion script
Id: cif_fix_values 4973 2017-02-22 13:04:09Z antanas 

 Adding full bibliography for 7046935--7046938.cif.
;
_cod_database_code 7046936
_shelx_shelxl_version_number 2014/7
_shelx_space_group_comment
;
The symmetry employed for this shelxl refinement is uniquely defined
by the following loop, which should always be used as a source of
symmetry information in preference to the above space-group names.
They are only intended as comments.
;
_shelx_estimated_absorpt_t_min 0.874
_shelx_estimated_absorpt_t_max 0.989

loop_
_space_group_symop_operation_xyz
'x, y, z'
'-x, -y, -z'

loop_
_atom_site_label
_atom_site_type_symbol
_atom_site_fract_x
_atom_site_fract_y
_atom_site_fract_z
_atom_site_U_iso_or_equiv
_atom_site_adp_type
_atom_site_occupancy
_atom_site_site_symmetry_order
_atom_site_calc_flag
_atom_site_refinement_flags_posn
_atom_site_refinement_flags_adp
Ni1 Ni 0.11916(3) 0.26704(3) -0.12592(2) 0.02651(11) Uani 1 1 d . .
O1 O 0.06802(17) 0.23113(18) -0.22919(13) 0.0346(5) Uani 1 1 d . .
O1W O 0.2782(2) 0.1793(2) -0.16378(16) 0.0517(7) Uani 1 1 d . .
H1WA H 0.3186 0.1856 -0.1291 0.062 Uiso 1 1 d R U
H1WB H 0.3105 0.1730 -0.2095 0.062 Uiso 1 1 d R U
N1 N 0.1226(2) 0.4005(2) -0.18698(17) 0.0337(6) Uani 1 1 d . .
C1 C -0.0241(3) 0.2612(3) -0.25739(19) 0.0332(7) Uani 1 1 d . .
Ni2 Ni -0.37126(3) 0.23017(3) -0.62242(2) 0.02548(11) Uani 1 1 d . .
C2 C -0.0312(2) 0.2190(2) -0.33666(18) 0.0291(7) Uani 1 1 d . .
O2W O -0.03807(18) 0.36104(18) -0.09067(14) 0.0383(6) Uani 1 1 d . .
H2WA H -0.0791 0.3752 -0.1309 0.046 Uiso 1 1 d R U
H2WB H -0.0677 0.4097 -0.0580 0.046 Uiso 1 1 d R U
N2 N 0.0048(2) 0.7621(2) -0.3057(2) 0.0451(8) Uani 1 1 d . .
H2A H -0.0507 0.7571 -0.3235 0.054 Uiso 1 1 calc R U
O2 O -0.1096(2) 0.3244(3) -0.22486(17) 0.0686(10) Uani 1 1 d . .
O3 O -0.24390(17) 0.21446(18) -0.55436(13) 0.0325(5) Uani 1 1 d . .
O3W O -0.26252(18) 0.1433(2) -0.70918(14) 0.0441(6) Uani 1 1 d . .
H3WA H -0.2790 0.1585 -0.7586 0.053 Uiso 1 1 d R U
H3WB H -0.1989 0.0953 -0.7077 0.053 Uiso 1 1 d R U
C3 C 0.0604(3) 0.1432(3) -0.3720(2) 0.0401(8) Uani 1 1 d . .
H3A H 0.1261 0.1184 -0.3461 0.048 Uiso 1 1 calc R U
N3 N -0.4713(3) 1.2524(2) -0.2341(2) 0.0533(9) Uani 1 1 d . .
H3B H -0.4178 1.2690 -0.2342 0.064 Uiso 1 1 calc R U
O4W O -0.48612(17) 0.31241(17) -0.53327(13) 0.0324(5) Uani 1 1 d . .
H4WA H -0.4720 0.3223 -0.4860 0.039 Uiso 1 1 d R U
H4WB H -0.5474 0.3603 -0.5454 0.039 Uiso 1 1 d R U
O4 O -0.32547(18) 0.31758(19) -0.45252(14) 0.0398(6) Uani 1 1 d . .
N4 N -0.6202(2) 1.6269(2) -0.32473(16) 0.0324(6) Uani 1 1 d . .
C4 C 0.0548(3) 0.1044(3) -0.4451(2) 0.0468(9) Uani 1 1 d . .
H4A H 0.1166 0.0543 -0.4685 0.056 Uiso 1 1 calc R U
O5W O -0.3534(2) 0.5088(2) -0.39999(17) 0.0545(7) Uani 1 1 d . .
H5WA H -0.2917 0.4659 -0.4166 0.065 Uiso 1 1 d R U
H5WB H -0.3971 0.4814 -0.4033 0.065 Uiso 1 1 d R U
O5 O -0.50120(18) 0.25272(19) -0.68955(13) 0.0373(6) Uani 1 1 d . .
N5 N 0.1231(2) 0.1287(2) -0.06925(16) 0.0303(6) Uani 1 1 d . .
C5 C -0.0437(3) 0.1405(3) -0.4837(2) 0.0371(8) Uani 1 1 d . .
H5A H -0.0478 0.1143 -0.5328 0.045 Uiso 1 1 calc R U
N6 N 0.2664(2) -0.2468(2) 0.0271(2) 0.0428(7) Uani 1 1 d . .
H6A H 0.3222 -0.2350 0.0331 0.051 Uiso 1 1 calc R U
C6 C -0.1354(2) 0.2157(2) -0.44867(17) 0.0255(6) Uani 1 1 d . .
O6 O -0.42567(19) 0.1767(2) -0.80381(16) 0.0530(7) Uani 1 1 d . .
O6W O -0.3305(3) 0.3971(4) -0.2273(2) 0.131(2) Uani 1 1 d . .
H6WA H -0.2711 0.3877 -0.2067 0.158 Uiso 1 1 d R U
H6WB H -0.3512 0.4522 -0.2571 0.158 Uiso 1 1 d R U
C7 C -0.1292(2) 0.2548(2) -0.37543(17) 0.0263(6) Uani 1 1 d . .
H7A H -0.1908 0.3052 -0.3521 0.032 Uiso 1 1 calc R U
O7 O -0.83110(17) 0.30086(18) -1.02131(13) 0.0340(5) Uani 1 1 d . .
N7 N -0.3649(2) 0.0903(2) -0.56771(16) 0.0308(6) Uani 1 1 d . .
O7W O -0.4251(2) 0.1675(2) -0.05193(19) 0.0667(9) Uani 1 1 d . .
H7WA H -0.4042 0.1568 -0.1010 0.080 Uiso 1 1 d R U
H7WB H -0.4922 0.2080 -0.0517 0.080 Uiso 1 1 d R U
O8 O -0.6546(2) 0.2446(3) -1.04256(16) 0.0630(9) Uani 1 1 d . .
N8 N -0.2688(2) -0.2847(2) -0.4694(2) 0.0445(8) Uani 1 1 d . .
H8A H -0.2817 -0.3274 -0.4969 0.053 Uiso 1 1 calc R U
C8 C -0.2429(2) 0.2520(2) -0.48868(18) 0.0263(6) Uani 1 1 d . .
O8W O -0.4100(4) 0.0206(4) 0.1055(5) 0.234(5) Uani 1 1 d . .
H8WA H -0.4319 0.0602 0.1455 0.281 Uiso 1 1 d R U
H8WB H -0.3464 -0.0248 0.1162 0.281 Uiso 1 1 d R U
O9 O 0.0635(2) 0.8645(3) -0.2438(2) 0.0704(9) Uani 1 1 d . .
C9 C -0.5055(3) 0.2313(3) -0.76111(19) 0.0316(7) Uani 1 1 d . .
O9W O -0.3967(10) -0.0247(12) -0.0230(10) 0.497(10) Uani 1 1 d . U
H9WA H -0.3800 0.0101 -0.0569 0.596 Uiso 1 1 d R U
H9WB H -0.3865 -0.0816 -0.0357 0.596 Uiso 1 1 d R U
C10 C -0.6155(2) 0.2788(2) -0.79824(18) 0.0284(7) Uani 1 1 d . .
O10 O -0.5257(3) 1.1295(3) -0.2570(3) 0.0890(12) Uani 1 1 d . .
O11 O 0.2059(2) -0.3619(2) -0.01055(18) 0.0540(7) Uani 1 1 d . .
C11 C -0.7046(3) 0.3458(3) -0.7559(2) 0.0402(8) Uani 1 1 d . .
H11A H -0.6973 0.3604 -0.7033 0.048 Uiso 1 1 calc R U
O12 O -0.1480(2) -0.2461(2) -0.41220(19) 0.0582(8) Uani 1 1 d . .
C12 C -0.8049(3) 0.3914(3) -0.7910(2) 0.0476(10) Uani 1 1 d . .
H12A H -0.8647 0.4361 -0.7620 0.057 Uiso 1 1 calc R U
C13 C -0.8154(3) 0.3700(3) -0.8697(2) 0.0396(8) Uani 1 1 d . .
H13A H -0.8826 0.4007 -0.8934 0.048 Uiso 1 1 calc R U
C14 C -0.7271(2) 0.3036(2) -0.91307(18) 0.0278(7) Uani 1 1 d . .
C15 C -0.6264(2) 0.2579(2) -0.87710(17) 0.0275(6) Uani 1 1 d . .
H15A H -0.5665 0.2132 -0.9061 0.033 Uiso 1 1 calc R U
C16 C -0.7380(3) 0.2805(3) -0.99849(19) 0.0323(7) Uani 1 1 d . .
C17 C 0.1309(3) 0.4060(3) -0.2673(2) 0.0406(8) Uani 1 1 d . .
H17A H 0.1399 0.3483 -0.2956 0.049 Uiso 1 1 calc R U
C18 C 0.1118(3) 0.4835(3) -0.1480(2) 0.0415(8) Uani 1 1 d . .
H18A H 0.1063 0.4812 -0.0920 0.050 Uiso 1 1 calc R U
C19 C 0.1267(3) 0.4933(3) -0.3104(2) 0.0426(9) Uani 1 1 d . .
H19A H 0.1320 0.4940 -0.3665 0.051 Uiso 1 1 calc R U
C20 C 0.1084(3) 0.5734(3) -0.1875(2) 0.0446(9) Uani 1 1 d . .
H20A H 0.1017 0.6295 -0.1581 0.053 Uiso 1 1 calc R U
C21 C 0.1148(3) 0.5789(3) -0.2704(2) 0.0371(8) Uani 1 1 d . .
C22 C 0.1088(3) 0.6764(3) -0.3160(3) 0.0501(10) Uani 1 1 d . .
H22A H 0.1642 0.6947 -0.2970 0.060 Uiso 1 1 calc R U
H22B H 0.1230 0.6630 -0.3730 0.060 Uiso 1 1 calc R U
C23 C -0.0101(3) 0.8482(3) -0.2702(2) 0.0426(9) Uani 1 1 d . .
C24 C -0.1253(3) 0.9274(3) -0.2643(2) 0.0409(8) Uani 1 1 d . .
C25 C -0.2089(3) 0.9012(3) -0.2390(2) 0.0463(9) Uani 1 1 d . .
H25A H -0.1942 0.8321 -0.2263 0.056 Uiso 1 1 calc R U
C26 C -0.1494(3) 1.0313(3) -0.2826(3) 0.0523(10) Uani 1 1 d . .
H26A H -0.0943 1.0504 -0.2992 0.063 Uiso 1 1 calc R U
C27 C -0.3123(4) 0.9754(3) -0.2324(2) 0.0500(10) Uani 1 1 d . .
H27A H -0.3673 0.9566 -0.2149 0.060 Uiso 1 1 calc R U
C28 C -0.2530(3) 1.1055(3) -0.2765(3) 0.0550(11) Uani 1 1 d . .
H28A H -0.2681 1.1747 -0.2890 0.066 Uiso 1 1 calc R U
C29 C -0.3360(3) 1.0781(3) -0.2515(2) 0.0468(9) Uani 1 1 d . .
C30 C -0.4529(4) 1.1564(3) -0.2477(3) 0.0520(10) Uani 1 1 d . .
C31 C -0.5798(3) 1.3314(3) -0.2187(3) 0.0595(12) Uani 1 1 d . .
H31A H -0.5936 1.3368 -0.1609 0.071 Uiso 1 1 calc R U
H31B H -0.6318 1.3112 -0.2412 0.071 Uiso 1 1 calc R U
C32 C -0.5937(3) 1.4345(3) -0.2554(2) 0.0418(9) Uani 1 1 d . .
C33 C -0.5962(3) 1.4522(3) -0.3381(2) 0.0441(9) Uani 1 1 d . .
H33A H -0.5887 1.3997 -0.3720 0.053 Uiso 1 1 calc R U
C34 C -0.6059(3) 1.5151(3) -0.2087(2) 0.0472(10) Uani 1 1 d . .
H34A H -0.6062 1.5066 -0.1527 0.057 Uiso 1 1 calc R U
C35 C -0.6100(3) 1.5479(3) -0.3697(2) 0.0382(8) Uani 1 1 d . .
H35A H -0.6124 1.5587 -0.4255 0.046 Uiso 1 1 calc R U
C36 C -0.6176(3) 1.6089(3) -0.2447(2) 0.0415(8) Uani 1 1 d . .
H36A H -0.6241 1.6619 -0.2119 0.050 Uiso 1 1 calc R U
C37 C 0.1198(3) 0.1142(3) 0.0105(2) 0.0415(8) Uani 1 1 d . .
H37A H 0.1094 0.1693 0.0425 0.050 Uiso 1 1 calc R U
C38 C 0.1385(3) 0.0475(3) -0.1129(2) 0.0457(9) Uani 1 1 d . .
H38A H 0.1412 0.0553 -0.1689 0.055 Uiso 1 1 calc R U
C39 C 0.1506(4) -0.0474(3) -0.0792(2) 0.0518(10) Uani 1 1 d . .
H39A H 0.1609 -0.1015 -0.1122 0.062 Uiso 1 1 calc R U
C40 C 0.1308(3) 0.0219(3) 0.0480(2) 0.0474(9) Uani 1 1 d . .
H40A H 0.1270 0.0161 0.1041 0.057 Uiso 1 1 calc R U
C41 C 0.1476(3) -0.0618(3) 0.0033(2) 0.0357(8) Uani 1 1 d . .
C42 C 0.1595(3) -0.1640(3) 0.0419(3) 0.0512(11) Uani 1 1 d . .
H42A H 0.1465 -0.1568 0.0997 0.061 Uiso 1 1 calc R U
H42B H 0.1055 -0.1827 0.0210 0.061 Uiso 1 1 calc R U
C43 C 0.2807(3) -0.3402(3) 0.0047(2) 0.0368(8) Uani 1 1 d . .
C44 C 0.3949(3) -0.4209(3) 0.0022(2) 0.0352(7) Uani 1 1 d . .
C45 C 0.4819(3) -0.3993(3) -0.0226(2) 0.0433(9) Uani 1 1 d . .
H45A H 0.4701 -0.3316 -0.0382 0.052 Uiso 1 1 calc R U
C46 C 0.5855(3) -0.4769(3) -0.0242(2) 0.0394(8) Uani 1 1 d . .
H46A H 0.6429 -0.4609 -0.0402 0.047 Uiso 1 1 calc R U
C47 C -0.3676(3) 0.0147(3) -0.6098(2) 0.0403(8) Uani 1 1 d . .
H47A H -0.3723 0.0234 -0.6657 0.048 Uiso 1 1 calc R U
C48 C -0.3564(3) 0.0749(3) -0.4878(2) 0.0384(8) Uani 1 1 d . .
H48A H -0.3530 0.1264 -0.4577 0.046 Uiso 1 1 calc R U
C49 C -0.3637(3) -0.0767(3) -0.5728(3) 0.0470(9) Uani 1 1 d . .
H49A H -0.3661 -0.1277 -0.6041 0.056 Uiso 1 1 calc R U
C50 C -0.3526(3) -0.0145(3) -0.4479(2) 0.0429(9) Uani 1 1 d . .
H50A H -0.3475 -0.0218 -0.3920 0.051 Uiso 1 1 calc R U
C51 C -0.3563(3) -0.0925(3) -0.4908(2) 0.0385(8) Uani 1 1 d . .
C52 C -0.3581(3) -0.1873(3) -0.4454(3) 0.0536(11) Uani 1 1 d . .
H52A H -0.3544 -0.1802 -0.3880 0.064 Uiso 1 1 calc R U
H52B H -0.4260 -0.1905 -0.4549 0.064 Uiso 1 1 calc R U
C53 C -0.1688(3) -0.3072(3) -0.4492(2) 0.0358(8) Uani 1 1 d . .
C54 C -0.0829(3) -0.4081(3) -0.4757(2) 0.0338(7) Uani 1 1 d . .
C55 C 0.0099(3) -0.4079(3) -0.5126(2) 0.0398(8) Uani 1 1 d . .
H55A H 0.0162 -0.3457 -0.5210 0.048 Uiso 1 1 calc R U
C56 C 0.0925(3) -0.4983(3) -0.5368(2) 0.0401(8) Uani 1 1 d . .
H56A H 0.1545 -0.4974 -0.5614 0.048 Uiso 1 1 calc R U

loop_
_atom_site_aniso_label
_atom_site_aniso_U_11
_atom_site_aniso_U_22
_atom_site_aniso_U_33
_atom_site_aniso_U_23
_atom_site_aniso_U_13
_atom_site_aniso_U_12
Ni1 0.0236(2) 0.0338(2) 0.0246(2) 0.00236(16) -0.01077(15) -0.01406(17)
O1 0.0325(12) 0.0442(14) 0.0306(12) 0.0026(10) -0.0172(10) -0.0186(11)
O1W 0.0409(14) 0.086(2) 0.0404(15) -0.0150(14) 0.0058(11) -0.0373(15)
N1 0.0319(14) 0.0383(16) 0.0334(16) 0.0050(12) -0.0099(12) -0.0171(13)
C1 0.0315(17) 0.0425(19) 0.0288(17) 0.0011(14) -0.0121(14) -0.0180(15)
Ni2 0.0229(2) 0.0310(2) 0.0217(2) -0.00268(15) -0.00826(15) -0.00962(17)
C2 0.0307(16) 0.0334(17) 0.0272(16) 0.0046(12) -0.0100(13) -0.0173(14)
O2W 0.0320(12) 0.0417(14) 0.0379(13) -0.0049(10) -0.0111(10) -0.0109(11)
N2 0.0367(16) 0.0344(17) 0.065(2) 0.0057(14) -0.0141(15) -0.0153(14)
O2 0.0364(15) 0.103(3) 0.0518(18) -0.0366(17) -0.0146(13) -0.0105(16)
O3 0.0293(11) 0.0422(13) 0.0284(12) -0.0054(10) -0.0097(9) -0.0163(10)
O3W 0.0315(12) 0.0619(17) 0.0333(13) -0.0152(12) -0.0063(10) -0.0122(12)
C3 0.0274(17) 0.050(2) 0.044(2) -0.0025(16) -0.0142(15) -0.0151(16)
N3 0.0482(19) 0.0366(18) 0.071(2) 0.0112(16) -0.0061(17) -0.0152(16)
O4W 0.0295(11) 0.0373(13) 0.0298(12) -0.0053(9) -0.0057(9) -0.0125(10)
O4 0.0321(12) 0.0461(14) 0.0363(13) -0.0132(11) -0.0124(10) -0.0094(11)
N4 0.0304(14) 0.0397(16) 0.0269(14) 0.0032(11) -0.0069(11) -0.0145(12)
C4 0.0299(18) 0.054(2) 0.048(2) -0.0165(18) -0.0061(16) -0.0077(17)
O5W 0.0363(14) 0.0413(15) 0.078(2) -0.0108(14) -0.0139(13) -0.0062(12)
O5 0.0315(12) 0.0541(15) 0.0268(12) -0.0025(10) -0.0108(9) -0.0174(11)
N5 0.0298(14) 0.0306(14) 0.0303(14) 0.0015(11) -0.0074(11) -0.0122(12)
C5 0.0326(17) 0.044(2) 0.0346(19) -0.0077(15) -0.0073(14) -0.0147(15)
N6 0.0290(15) 0.0280(15) 0.068(2) 0.0040(14) -0.0036(14) -0.0095(12)
C6 0.0266(15) 0.0290(16) 0.0241(15) 0.0047(12) -0.0083(12) -0.0150(13)
O6 0.0309(13) 0.0735(19) 0.0432(15) -0.0231(13) -0.0129(11) -0.0075(13)
O6W 0.046(2) 0.231(6) 0.092(3) -0.060(3) -0.0098(19) -0.027(3)
C7 0.0270(15) 0.0291(16) 0.0261(15) 0.0029(12) -0.0075(12) -0.0149(13)
O7 0.0279(11) 0.0428(13) 0.0318(12) 0.0003(10) -0.0143(9) -0.0146(10)
N7 0.0276(13) 0.0288(14) 0.0337(15) -0.0033(11) -0.0093(11) -0.0087(11)
O7W 0.0463(16) 0.080(2) 0.077(2) -0.0123(17) -0.0001(15) -0.0284(16)
O8 0.0363(14) 0.120(3) 0.0373(15) -0.0170(16) -0.0037(12) -0.0355(17)
N8 0.0303(15) 0.0279(15) 0.074(2) -0.0024(14) -0.0092(15) -0.0107(13)
C8 0.0296(16) 0.0291(16) 0.0250(16) 0.0030(12) -0.0105(12) -0.0166(13)
O8W 0.093(4) 0.137(5) 0.458(13) -0.174(7) -0.033(5) -0.012(3)
O9 0.0583(19) 0.094(3) 0.079(2) -0.0268(19) 0.0008(16) -0.0489(19)
C9 0.0294(16) 0.0397(18) 0.0269(17) -0.0022(13) -0.0112(13) -0.0148(14)
O9W 0.452(16) 0.510(17) 0.598(19) -0.012(14) -0.013(14) -0.272(14)
C10 0.0291(15) 0.0350(17) 0.0248(16) 0.0025(12) -0.0092(12) -0.0168(14)
O10 0.072(2) 0.087(3) 0.125(3) -0.039(2) 0.037(2) -0.050(2)
O11 0.0392(15) 0.0556(17) 0.075(2) -0.0136(14) 0.0067(14) -0.0267(14)
C11 0.0387(19) 0.048(2) 0.0322(18) -0.0098(15) -0.0093(15) -0.0145(16)
O12 0.0446(15) 0.0414(16) 0.084(2) -0.0176(14) -0.0134(15) -0.0110(13)
C12 0.0322(18) 0.058(2) 0.039(2) -0.0155(17) -0.0064(15) -0.0043(17)
C13 0.0262(16) 0.045(2) 0.042(2) -0.0012(16) -0.0137(14) -0.0083(15)
C14 0.0289(15) 0.0346(17) 0.0256(16) 0.0039(12) -0.0099(12) -0.0185(14)
C15 0.0265(15) 0.0346(17) 0.0246(15) 0.0006(12) -0.0093(12) -0.0153(13)
C16 0.0303(16) 0.0447(19) 0.0278(17) 0.0041(14) -0.0106(13) -0.0212(15)
C17 0.052(2) 0.042(2) 0.0348(19) 0.0006(15) -0.0055(16) -0.0258(18)
C18 0.044(2) 0.043(2) 0.038(2) -0.0020(16) -0.0064(16) -0.0177(17)
C19 0.046(2) 0.048(2) 0.036(2) 0.0072(16) -0.0049(16) -0.0229(18)
C20 0.042(2) 0.034(2) 0.058(3) -0.0051(17) -0.0011(18) -0.0157(17)
C21 0.0243(16) 0.0343(18) 0.051(2) 0.0073(15) -0.0032(14) -0.0112(14)
C22 0.040(2) 0.041(2) 0.069(3) 0.0095(19) -0.0006(19) -0.0175(18)
C23 0.049(2) 0.050(2) 0.037(2) 0.0046(16) -0.0045(16) -0.0297(19)
C24 0.053(2) 0.039(2) 0.0352(19) -0.0013(15) 0.0022(16) -0.0244(18)
C25 0.064(3) 0.036(2) 0.047(2) 0.0005(16) 0.0017(19) -0.031(2)
C26 0.058(2) 0.042(2) 0.065(3) 0.0011(19) 0.013(2) -0.030(2)
C27 0.065(3) 0.045(2) 0.050(2) -0.0061(18) 0.014(2) -0.033(2)
C28 0.063(3) 0.035(2) 0.068(3) -0.0008(19) 0.020(2) -0.024(2)
C29 0.059(2) 0.043(2) 0.043(2) -0.0034(17) 0.0135(18) -0.028(2)
C30 0.062(3) 0.052(3) 0.050(2) -0.0050(19) 0.013(2) -0.034(2)
C31 0.052(2) 0.046(2) 0.071(3) 0.017(2) 0.007(2) -0.016(2)
C32 0.0257(17) 0.042(2) 0.051(2) 0.0106(17) 0.0013(15) -0.0096(15)
C33 0.048(2) 0.036(2) 0.045(2) -0.0024(16) 0.0073(17) -0.0151(17)
C34 0.048(2) 0.059(3) 0.0317(19) 0.0102(17) -0.0057(16) -0.021(2)
C35 0.044(2) 0.040(2) 0.0305(18) 0.0011(14) -0.0013(15) -0.0186(16)
C36 0.047(2) 0.052(2) 0.0276(18) 0.0008(15) -0.0065(15) -0.0228(18)
C37 0.057(2) 0.036(2) 0.0351(19) -0.0019(15) -0.0034(16) -0.0231(18)
C38 0.064(3) 0.037(2) 0.037(2) -0.0026(15) -0.0027(18) -0.0231(19)
C39 0.072(3) 0.037(2) 0.048(2) -0.0100(17) 0.006(2) -0.023(2)
C40 0.065(3) 0.047(2) 0.033(2) 0.0048(16) -0.0046(18) -0.028(2)
C41 0.0264(16) 0.0319(18) 0.044(2) 0.0067(15) -0.0005(14) -0.0091(14)
C42 0.0351(19) 0.036(2) 0.076(3) 0.0079(19) 0.0087(19) -0.0109(16)
C43 0.0370(18) 0.0365(19) 0.0375(19) 0.0026(14) 0.0029(15) -0.0171(16)
C44 0.0351(18) 0.0339(18) 0.0376(19) -0.0011(14) 0.0045(14) -0.0162(15)
C45 0.047(2) 0.0296(18) 0.056(2) -0.0014(16) 0.0075(18) -0.0201(17)
C46 0.0381(19) 0.0358(19) 0.051(2) -0.0051(16) 0.0091(16) -0.0227(16)
C47 0.0393(19) 0.0356(19) 0.043(2) -0.0071(15) -0.0086(16) -0.0115(16)
C48 0.049(2) 0.0301(18) 0.038(2) -0.0003(14) -0.0104(16) -0.0173(16)
C49 0.046(2) 0.0318(19) 0.065(3) -0.0143(17) -0.0043(19) -0.0161(17)
C50 0.047(2) 0.037(2) 0.043(2) 0.0060(16) -0.0109(17) -0.0173(17)
C51 0.0204(15) 0.0264(17) 0.063(3) -0.0003(16) -0.0036(15) -0.0042(13)
C52 0.0267(18) 0.0290(19) 0.099(3) 0.005(2) 0.0070(19) -0.0076(15)
C53 0.0335(17) 0.0292(17) 0.044(2) 0.0034(14) -0.0019(15) -0.0132(14)
C54 0.0300(16) 0.0292(17) 0.0397(19) 0.0027(14) -0.0035(14) -0.0104(14)
C55 0.0398(19) 0.0283(18) 0.053(2) 0.0036(15) -0.0001(16) -0.0170(16)
C56 0.0332(18) 0.0330(19) 0.055(2) 0.0042(16) 0.0020(16) -0.0163(15)

loop_
_atom_type_symbol
_atom_type_description
_atom_type_scat_dispersion_real
_atom_type_scat_dispersion_imag
_atom_type_scat_source
C C 0.0033 0.0016 'International Tables Vol C Tables 4.2.6.8 and 6.1.1.4'
H H 0.0000 0.0000 'International Tables Vol C Tables 4.2.6.8 and 6.1.1.4'
N N 0.0061 0.0033 'International Tables Vol C Tables 4.2.6.8 and 6.1.1.4'
O O 0.0106 0.0060 'International Tables Vol C Tables 4.2.6.8 and 6.1.1.4'
Ni Ni 0.3393 1.1124 'International Tables Vol C Tables 4.2.6.8 and 6.1.1.4'

loop_
_geom_angle_atom_site_label_1
_geom_angle_atom_site_label_2
_geom_angle_atom_site_label_3
_geom_angle
_geom_angle_site_symmetry_1
_geom_angle_site_symmetry_3
O7 Ni1 O1 178.71(9) 1_656 .
O7 Ni1 O2W 88.09(9) 1_656 .
O1 Ni1 O2W 91.52(9) . .
O7 Ni1 O1W 91.56(10) 1_656 .
O1 Ni1 O1W 88.89(10) . .
O2W Ni1 O1W 177.02(10) . .
O7 Ni1 N5 89.74(10) 1_656 .
O1 Ni1 N5 89.08(10) . .
O2W Ni1 N5 95.99(10) . .
O1W Ni1 N5 86.97(11) . .
O7 Ni1 N1 91.50(10) 1_656 .
O1 Ni1 N1 89.71(10) . .
O2W Ni1 N1 87.03(10) . .
O1W Ni1 N1 90.03(11) . .
N5 Ni1 N1 176.78(11) . .
C1 O1 Ni1 131.4(2) . .
C18 N1 C17 117.2(3) . .
C18 N1 Ni1 122.2(2) . .
C17 N1 Ni1 120.5(2) . .
O1 C1 O2 124.8(3) . .
O1 C1 C2 116.8(3) . .
O2 C1 C2 118.4(3) . .
O5 Ni2 O3 177.47(9) . .
O5 Ni2 O3W 92.80(9) . .
O3 Ni2 O3W 88.84(9) . .
O5 Ni2 N7 92.93(10) . .
O3 Ni2 N7 89.04(9) . .
O3W Ni2 N7 88.14(11) . .
O5 Ni2 O4W 85.55(9) . .
O3 Ni2 O4W 92.90(9) . .
O3W Ni2 O4W 176.65(9) . .
N7 Ni2 O4W 89.03(9) . .
O5 Ni2 N4 87.20(10) . 2_474
O3 Ni2 N4 90.79(10) . 2_474
O3W Ni2 N4 93.16(11) . 2_474
N7 Ni2 N4 178.69(10) . 2_474
O4W Ni2 N4 89.68(10) . 2_474
C7 C2 C3 119.3(3) . .
C7 C2 C1 120.5(3) . .
C3 C2 C1 120.3(3) . .
C23 N2 C22 123.5(3) . .
C8 O3 Ni2 130.1(2) . .
C4 C3 C2 120.6(3) . .
C30 N3 C31 121.7(4) . .
C36 N4 C35 116.4(3) . .
C36 N4 Ni2 121.5(2) . 2_474
C35 N4 Ni2 122.0(2) . 2_474
C3 C4 C5 119.9(3) . .
C9 O5 Ni2 130.2(2) . .
C37 N5 C38 116.4(3) . .
C37 N5 Ni1 122.8(2) . .
C38 N5 Ni1 120.5(2) . .
C6 C5 C4 119.8(3) . .
C43 N6 C42 122.3(3) . .
C7 C6 C5 120.1(3) . .
C7 C6 C8 120.0(3) . .
C5 C6 C8 119.9(3) . .
C6 C7 C2 120.4(3) . .
C16 O7 Ni1 130.3(2) . 1_454
C47 N7 C48 117.6(3) . .
C47 N7 Ni2 122.8(2) . .
C48 N7 Ni2 119.6(2) . .
C53 N8 C52 120.4(3) . .
O3 C8 O4 125.1(3) . .
O3 C8 C6 117.3(3) . .
O4 C8 C6 117.6(3) . .
O6 C9 O5 125.0(3) . .
O6 C9 C10 118.6(3) . .
O5 C9 C10 116.4(3) . .
C11 C10 C15 119.5(3) . .
C11 C10 C9 120.9(3) . .
C15 C10 C9 119.5(3) . .
C10 C11 C12 120.7(3) . .
C11 C12 C13 119.5(3) . .
C14 C13 C12 120.6(3) . .
C13 C14 C15 119.4(3) . .
C13 C14 C16 120.8(3) . .
C15 C14 C16 119.8(3) . .
C10 C15 C14 120.2(3) . .
O7 C16 O8 124.4(3) . .
O7 C16 C14 117.2(3) . .
O8 C16 C14 118.4(3) . .
N1 C17 C19 123.0(3) . .
N1 C18 C20 122.8(4) . .
C21 C19 C17 119.8(3) . .
C21 C20 C18 119.5(4) . .
C19 C21 C20 117.7(3) . .
C19 C21 C22 121.0(4) . .
C20 C21 C22 121.3(4) . .
N2 C22 C21 111.7(3) . .
O9 C23 N2 123.8(4) . .
O9 C23 C24 121.0(4) . .
N2 C23 C24 115.1(3) . .
C25 C24 C26 118.5(4) . .
C25 C24 C23 122.4(3) . .
C26 C24 C23 119.1(3) . .
C27 C25 C24 120.8(3) . .
C28 C26 C24 120.7(4) . .
C25 C27 C29 120.5(4) . .
C26 C28 C29 120.3(4) . .
C27 C29 C28 119.2(4) . .
C27 C29 C30 118.3(4) . .
C28 C29 C30 122.4(3) . .
O10 C30 N3 122.8(4) . .
O10 C30 C29 120.4(4) . .
N3 C30 C29 116.8(4) . .
N3 C31 C32 111.1(3) . .
C34 C32 C33 117.6(3) . .
C34 C32 C31 121.6(4) . .
C33 C32 C31 120.8(4) . .
C35 C33 C32 119.3(4) . .
C32 C34 C36 119.9(3) . .
N4 C35 C33 123.7(3) . .
N4 C36 C34 123.0(4) . .
N5 C37 C40 123.2(3) . .
N5 C38 C39 123.3(4) . .
C41 C39 C38 119.9(4) . .
C41 C40 C37 120.4(3) . .
C40 C41 C39 116.8(3) . .
C40 C41 C42 122.0(3) . .
C39 C41 C42 121.2(4) . .
N6 C42 C41 112.3(3) . .
O11 C43 N6 123.4(3) . .
O11 C43 C44 120.7(3) . .
N6 C43 C44 115.9(3) . .
C45 C44 C46 118.6(3) . 2_645
C45 C44 C43 123.3(3) . .
C46 C44 C43 118.1(3) 2_645 .
C46 C45 C44 120.8(3) . .
C45 C46 C44 120.6(3) . 2_645
N7 C47 C49 122.1(3) . .
N7 C48 C50 122.7(3) . .
C51 C49 C47 120.6(3) . .
C51 C50 C48 120.1(4) . .
C49 C51 C50 117.0(3) . .
C49 C51 C52 123.8(4) . .
C50 C51 C52 119.1(4) . .
N8 C52 C51 113.1(3) . .
O12 C53 N8 121.0(3) . .
O12 C53 C54 122.0(3) . .
N8 C53 C54 117.0(3) . .
C55 C54 C56 119.5(3) . 2_544
C55 C54 C53 118.2(3) . .
C56 C54 C53 122.3(3) 2_544 .
C56 C55 C54 120.9(3) . .
C55 C56 C54 119.6(3) . 2_544

loop_
_geom_bond_atom_site_label_1
_geom_bond_atom_site_label_2
_geom_bond_distance
_geom_bond_site_symmetry_2
Ni1 O7 2.049(2) 1_656
Ni1 O1 2.051(2) .
Ni1 O2W 2.072(2) .
Ni1 O1W 2.086(2) .
Ni1 N5 2.115(3) .
Ni1 N1 2.120(3) .
O1 C1 1.251(4) .
N1 C18 1.331(4) .
N1 C17 1.334(4) .
C1 O2 1.254(4) .
C1 C2 1.502(4) .
Ni2 O5 2.040(2) .
Ni2 O3 2.046(2) .
Ni2 O3W 2.065(2) .
Ni2 N7 2.110(3) .
Ni2 O4W 2.111(2) .
Ni2 N4 2.128(3) 2_474
C2 C7 1.390(4) .
C2 C3 1.392(5) .
N2 C23 1.325(5) .
N2 C22 1.439(5) .
O3 C8 1.245(4) .
C3 C4 1.381(5) .
N3 C30 1.313(5) .
N3 C31 1.454(5) .
O4 C8 1.271(4) .
N4 C36 1.337(4) .
N4 C35 1.342(4) .
N4 Ni2 2.128(3) 2_474
C4 C5 1.394(5) .
O5 C9 1.253(4) .
N5 C37 1.329(4) .
N5 C38 1.338(4) .
C5 C6 1.387(4) .
N6 C43 1.335(4) .
N6 C42 1.459(4) .
C6 C7 1.387(4) .
C6 C8 1.509(4) .
O6 C9 1.253(4) .
O7 C16 1.253(4) .
O7 Ni1 2.048(2) 1_454
N7 C47 1.333(4) .
N7 C48 1.334(4) .
O8 C16 1.253(4) .
N8 C53 1.322(4) .
N8 C52 1.468(4) .
O9 C23 1.229(4) .
C9 C10 1.509(4) .
C10 C11 1.379(5) .
C10 C15 1.388(4) .
O10 C30 1.230(5) .
O11 C43 1.229(4) .
C11 C12 1.384(5) .
O12 C53 1.227(4) .
C12 C13 1.386(5) .
C13 C14 1.379(5) .
C14 C15 1.395(4) .
C14 C16 1.502(4) .
C17 C19 1.380(5) .
C18 C20 1.388(5) .
C19 C21 1.370(5) .
C20 C21 1.374(5) .
C21 C22 1.516(5) .
C23 C24 1.502(5) .
C24 C25 1.388(5) .
C24 C26 1.392(5) .
C25 C27 1.364(6) .
C26 C28 1.366(6) .
C27 C29 1.379(5) .
C28 C29 1.390(5) .
C29 C30 1.513(6) .
C31 C32 1.495(5) .
C32 C34 1.371(6) .
C32 C33 1.379(5) .
C33 C35 1.371(5) .
C34 C36 1.379(5) .
C37 C40 1.373(5) .
C38 C39 1.378(5) .
C39 C41 1.373(5) .
C40 C41 1.372(5) .
C41 C42 1.502(5) .
C43 C44 1.497(5) .
C44 C45 1.391(5) .
C44 C46 1.393(5) 2_645
C45 C46 1.379(5) .
C46 C44 1.393(5) 2_645
C47 C49 1.388(5) .
C48 C50 1.383(5) .
C49 C51 1.368(5) .
C50 C51 1.374(5) .
C51 C52 1.517(5) .
C53 C54 1.494(5) .
C54 C55 1.385(5) .
C54 C56 1.399(5) 2_544
C55 C56 1.371(5) .
C56 C54 1.399(5) 2_544
